data_7712772
loop_
_publ_author_name
'Roesky, Herbert W.'
'Ding, Yi'
'Nazish, Mohd'
'Ruth, Paul Niklas'
'Herbst-Irmer, Regine'
'Stalke, Dietmar'

_publ_section_title
;
 One Silicon Atom of Bis(silylene) Functions as a Selective Lewis Base
 under Adduct Formation with a Lewis Acid
;
_journal_name_full 'Dalton Transactions'
_journal_paper_doi 10.1039/D3DT00811H
_journal_year 2023
_chemical_formula_moiety 'C47 H75 Al I2 N4 Si2, 2(C7 H8)'
_chemical_formula_sum 'C61 H91 Al I2 N4 Si2'
_chemical_formula_weight 1217.33
_space_group_crystal_system triclinic
_space_group_IT_number 2
_space_group_name_Hall '-P 1'
_space_group_name_H-M_alt 'P -1'
_atom_sites_solution_hydrogens geom
_audit_creation_method SHELXL-2019/1
_audit_update_record
;
2023-03-14 deposited with the CCDC.	2023-04-14 downloaded from the CCDC.
;
_cell_angle_alpha 74.93(2)
_cell_angle_beta 88.59(3)
_cell_angle_gamma 72.68(2)
_cell_formula_units_Z 2
_cell_length_a 12.844(2)
_cell_length_b 14.573(2)
_cell_length_c 18.054(3)
_cell_measurement_reflns_used 9693
_cell_measurement_temperature 100(2)
_cell_measurement_theta_max 28.865
_cell_measurement_theta_min 2.3405
_cell_volume 3110.0(10)
_computing_cell_refinement 'Bruker SAINT V8.38A'
_computing_data_collection 'Bruker APEX2 v2012.2'
_computing_data_reduction 'Bruker SAINT V8.38A'
_computing_molecular_graphics 'XP Version 5.1'
_computing_publication_material 'XP Version 5.1'
_computing_structure_refinement 'SHELXL-2019/1 (Sheldrick, 2019)'
_computing_structure_solution 'SHELXT(Sheldrick,Acta Cryst.(2015)A71,3-8)'
_diffrn_ambient_temperature 100(2)
_diffrn_detector_type 'Bruker APEX-II CCD'
_diffrn_measured_fraction_theta_full 1.000
_diffrn_measured_fraction_theta_max 0.997
_diffrn_measurement_device_type 'Bruker Smart APEX II Quazar'
_diffrn_measurement_method '\f and \w scans'
_diffrn_radiation_type MoK\a
_diffrn_radiation_wavelength 0.71073
_diffrn_reflns_av_R_equivalents 0.0494
_diffrn_reflns_av_unetI/netI 0.0292
_diffrn_reflns_Laue_measured_fraction_full 1.000
_diffrn_reflns_Laue_measured_fraction_max 0.997
_diffrn_reflns_limit_h_max 17
_diffrn_reflns_limit_h_min -17
_diffrn_reflns_limit_k_max 19
_diffrn_reflns_limit_k_min -19
_diffrn_reflns_limit_l_max 24
_diffrn_reflns_limit_l_min -24
_diffrn_reflns_number 143545
_diffrn_reflns_point_group_measured_fraction_full 1.000
_diffrn_reflns_point_group_measured_fraction_max 0.997
_diffrn_reflns_theta_full 25.242
_diffrn_reflns_theta_max 29.184
_diffrn_reflns_theta_min 1.170
_diffrn_source 'Incoatec Microsource'
_exptl_absorpt_coefficient_mu 1.103
_exptl_absorpt_correction_T_max 0.4318
_exptl_absorpt_correction_T_min 0.3893
_exptl_absorpt_correction_type multi-scan
_exptl_absorpt_process_details SADABS-2016/2
_exptl_crystal_colour orange
_exptl_crystal_density_diffrn 1.300
_exptl_crystal_description block
_exptl_crystal_F_000 1264
_exptl_crystal_size_max 0.24
_exptl_crystal_size_mid 0.109
_exptl_crystal_size_min 0.106
_refine_diff_density_max 0.482
_refine_diff_density_min -0.511
_refine_diff_density_rms 0.070
_refine_ls_extinction_method none
_refine_ls_goodness_of_fit_ref 1.027
_refine_ls_hydrogen_treatment constr
_refine_ls_matrix_type full
_refine_ls_number_parameters 654
_refine_ls_number_reflns 16776
_refine_ls_number_restraints 87
_refine_ls_restrained_S_all 1.027
_refine_ls_R_factor_all 0.0360
_refine_ls_R_factor_gt 0.0265
_refine_ls_shift/su_max 0.002
_refine_ls_shift/su_mean 0.000
_refine_ls_structure_factor_coef Fsqd
_refine_ls_weighting_details 'w=1/[\s^2^(Fo^2^)+(0.0220P)^2^+1.7414P] where P=(Fo^2^+2Fc^2^)/3'
_refine_ls_weighting_scheme calc
_refine_ls_wR_factor_gt 0.0551
_refine_ls_wR_factor_ref 0.0590
_reflns_Friedel_coverage 0.000
_reflns_number_gt 14209
_reflns_number_total 16776
_reflns_threshold_expression 'I > 2\s(I)'
_cod_data_source_file d3dt00811h2.cif
_cod_data_source_block 2
_cod_original_cell_volume 3110.0(9)
_cod_database_code 7712772
_shelx_shelxl_version_number 2019/1
_shelx_space_group_comment
;
The symmetry employed for this shelxl refinement is uniquely defined
by the following loop, which should always be used as a source of
symmetry information in preference to the above space-group names.
They are only intended as comments.
;
_shelx_estimated_absorpt_t_min 0.778
_shelx_estimated_absorpt_t_max 0.892

loop_
_space_group_symop_operation_xyz
'x, y, z'
'-x, -y, -z'

loop_
_atom_site_label
_atom_site_type_symbol
_atom_site_fract_x
_atom_site_fract_y
_atom_site_fract_z
_atom_site_U_iso_or_equiv
_atom_site_adp_type
_atom_site_occupancy
_atom_site_site_symmetry_order
_atom_site_calc_flag
_atom_site_refinement_flags_posn
_atom_site_refinement_flags_adp
_atom_site_refinement_flags_occupancy
_atom_site_disorder_assembly
_atom_site_disorder_group
I1 I 0.73261(2) 0.50726(2) 0.43363(2) 0.02256(3) Uani 1 1 d . . . . .
I2 I 0.73158(2) 0.57679(2) 0.20072(2) 0.01839(3) Uani 1 1 d . . . . .
Si1 Si 0.50105(4) 0.89531(3) 0.38286(3) 0.01435(9) Uani 1 1 d . . . . .
Si2 Si 0.56424(3) 0.77884(3) 0.30391(3) 0.01189(9) Uani 1 1 d . . . . .
Al1 Al 0.74990(4) 0.64727(4) 0.31487(3) 0.01359(10) Uani 1 1 d . . . . .
N1 N 0.46472(11) 0.81900(10) 0.47400(8) 0.0145(3) Uani 1 1 d . . . . .
N2 N 0.35001(11) 0.91895(10) 0.38374(8) 0.0156(3) Uani 1 1 d . . . . .
C1 C 0.35768(13) 0.86495(12) 0.45735(9) 0.0142(3) Uani 1 1 d . . . . .
C2 C 0.26542(13) 0.85990(12) 0.50819(9) 0.0155(3) Uani 1 1 d . . . . .
C3 C 0.22156(14) 0.78145(13) 0.51665(10) 0.0188(3) Uani 1 1 d . . . . .
H3 H 0.253626 0.729559 0.492785 0.023 Uiso 1 1 calc R U . . .
C4 C 0.13118(15) 0.77878(14) 0.55983(11) 0.0221(4) Uani 1 1 d . . . . .
H4 H 0.101895 0.724749 0.565998 0.027 Uiso 1 1 calc R U . . .
C5 C 0.08356(15) 0.85511(14) 0.59400(11) 0.0241(4) Uani 1 1 d . . . . .
H5 H 0.020485 0.854165 0.622435 0.029 Uiso 1 1 calc R U . . .
C6 C 0.12777(15) 0.93272(14) 0.58677(11) 0.0223(4) Uani 1 1 d . . . . .
H6 H 0.095428 0.984491 0.610699 0.027 Uiso 1 1 calc R U . . .
C7 C 0.21931(14) 0.93493(13) 0.54457(10) 0.0193(3) Uani 1 1 d . . . . .
H7 H 0.250463 0.987429 0.540498 0.023 Uiso 1 1 calc R U . . .
C8 C 0.52343(14) 0.75804(13) 0.54841(10) 0.0181(3) Uani 1 1 d . . . . .
C9 C 0.50163(16) 0.65744(14) 0.57197(12) 0.0278(4) Uani 1 1 d . . . . .
H9A H 0.545413 0.616278 0.619220 0.042 Uiso 1 1 calc R U . . .
H9B H 0.521531 0.623773 0.530919 0.042 Uiso 1 1 calc R U . . .
H9C H 0.423941 0.667579 0.580918 0.042 Uiso 1 1 calc R U . . .
C10 C 0.64441(14) 0.74285(15) 0.53432(10) 0.0229(4) Uani 1 1 d . . . . .
H10A H 0.688462 0.700645 0.581202 0.034 Uiso 1 1 calc R U . . .
H10B H 0.658292 0.807616 0.520228 0.034 Uiso 1 1 calc R U . . .
H10C H 0.664105 0.710541 0.492498 0.034 Uiso 1 1 calc R U . . .
C11 C 0.49182(16) 0.81309(16) 0.61124(11) 0.0266(4) Uani 1 1 d . . . . .
H11A H 0.539878 0.776187 0.657447 0.040 Uiso 1 1 calc R U . . .
H11B H 0.415870 0.818147 0.623421 0.040 Uiso 1 1 calc R U . . .
H11C H 0.499508 0.880096 0.593020 0.040 Uiso 1 1 calc R U . . .
C12 C 0.25683(13) 0.99866(13) 0.33796(10) 0.0175(3) Uani 1 1 d . . . . .
C13 C 0.29193(15) 1.01479(15) 0.25546(10) 0.0257(4) Uani 1 1 d . . . . .
H13A H 0.233702 1.067166 0.221302 0.039 Uiso 1 1 calc R U . . .
H13B H 0.306057 0.952663 0.240064 0.039 Uiso 1 1 calc R U . . .
H13C H 0.358610 1.034894 0.251995 0.039 Uiso 1 1 calc R U . . .
C14 C 0.23879(16) 1.09508(14) 0.36184(12) 0.0260(4) Uani 1 1 d . . . . .
H14A H 0.184385 1.149463 0.326029 0.039 Uiso 1 1 calc R U . . .
H14B H 0.307817 1.111038 0.360930 0.039 Uiso 1 1 calc R U . . .
H14C H 0.212589 1.086647 0.413889 0.039 Uiso 1 1 calc R U . . .
C15 C 0.15195(14) 0.96900(15) 0.34339(11) 0.0238(4) Uani 1 1 d . . . . .
H15A H 0.096661 1.018304 0.305107 0.036 Uiso 1 1 calc R U . . .
H15B H 0.124936 0.966319 0.394913 0.036 Uiso 1 1 calc R U . . .
H15C H 0.166901 0.903319 0.333644 0.036 Uiso 1 1 calc R U . . .
N3 N 0.46210(11) 0.74049(10) 0.25987(8) 0.0132(3) Uani 1 1 d . . . . .
N4 N 0.53316(11) 0.85327(10) 0.20274(8) 0.0137(3) Uani 1 1 d . . . . .
C16 C 0.46606(13) 0.80255(12) 0.19122(9) 0.0141(3) Uani 1 1 d . . . . .
C17 C 0.40956(13) 0.81103(13) 0.11719(9) 0.0162(3) Uani 1 1 d . . . . .
C18 C 0.30856(14) 0.88246(14) 0.09192(10) 0.0214(4) Uani 1 1 d . . . . .
H18 H 0.275824 0.928112 0.121132 0.026 Uiso 1 1 calc R U . . .
C19 C 0.25583(15) 0.88689(15) 0.02411(11) 0.0245(4) Uani 1 1 d . . . . .
H19 H 0.186842 0.935129 0.007348 0.029 Uiso 1 1 calc R U . . .
C20 C 0.30380(16) 0.82107(15) -0.01898(10) 0.0241(4) Uani 1 1 d . . . . .
H20 H 0.267253 0.823716 -0.064954 0.029 Uiso 1 1 calc R U . . .
C21 C 0.40467(16) 0.75157(15) 0.00473(10) 0.0238(4) Uani 1 1 d . . . . .
H21 H 0.438193 0.707560 -0.025574 0.029 Uiso 1 1 calc R U . . .
C22 C 0.45746(14) 0.74596(13) 0.07332(10) 0.0194(3) Uani 1 1 d . . . . .
H22 H 0.526324 0.697443 0.089919 0.023 Uiso 1 1 calc R U . . .
C23 C 0.39499(13) 0.67167(13) 0.28529(10) 0.0154(3) Uani 1 1 d . . . . .
C24 C 0.27503(15) 0.72516(15) 0.26008(14) 0.0333(5) Uani 1 1 d . . . . .
H24A H 0.231398 0.680463 0.281048 0.050 Uiso 1 1 calc R U . . .
H24B H 0.266433 0.744623 0.203854 0.050 Uiso 1 1 calc R U . . .
H24C H 0.250149 0.784788 0.279148 0.050 Uiso 1 1 calc R U . . .
C25 C 0.43563(16) 0.58044(14) 0.25423(12) 0.0256(4) Uani 1 1 d . . . . .
H25A H 0.391753 0.535371 0.273238 0.038 Uiso 1 1 calc R U . . .
H25B H 0.512374 0.545882 0.271495 0.038 Uiso 1 1 calc R U . . .
H25C H 0.428930 0.601308 0.197948 0.038 Uiso 1 1 calc R U . . .
C26 C 0.40793(18) 0.64056(17) 0.37256(11) 0.0307(5) Uani 1 1 d . . . . .
H26A H 0.364932 0.595113 0.392988 0.046 Uiso 1 1 calc R U . . .
H26B H 0.382069 0.699762 0.392071 0.046 Uiso 1 1 calc R U . . .
H26C H 0.485118 0.606761 0.388858 0.046 Uiso 1 1 calc R U . . .
C27 C 0.57805(13) 0.92414(12) 0.14679(9) 0.0153(3) Uani 1 1 d . . . . .
C28 C 0.48704(14) 1.01177(13) 0.09847(10) 0.0201(4) Uani 1 1 d . . . . .
H28A H 0.518767 1.061337 0.067062 0.030 Uiso 1 1 calc R U . . .
H28B H 0.435457 1.042299 0.132481 0.030 Uiso 1 1 calc R U . . .
H28C H 0.448584 0.987799 0.064917 0.030 Uiso 1 1 calc R U . . .
C29 C 0.65521(14) 0.87047(13) 0.09516(10) 0.0193(4) Uani 1 1 d . . . . .
H29A H 0.687215 0.917384 0.060484 0.029 Uiso 1 1 calc R U . . .
H29B H 0.614361 0.844320 0.064904 0.029 Uiso 1 1 calc R U . . .
H29C H 0.713551 0.815287 0.126986 0.029 Uiso 1 1 calc R U . . .
C30 C 0.64168(15) 0.96375(14) 0.19488(10) 0.0216(4) Uani 1 1 d . . . . .
H30A H 0.676403 1.008840 0.160775 0.032 Uiso 1 1 calc R U . . .
H30B H 0.697899 0.907865 0.228019 0.032 Uiso 1 1 calc R U . . .
H30C H 0.591571 0.999975 0.226714 0.032 Uiso 1 1 calc R U . . .
C31 C 0.89758(13) 0.67670(12) 0.31898(9) 0.0142(3) Uani 1 1 d . . . . .
C32 C 0.96594(13) 0.57411(13) 0.32420(10) 0.0171(3) Uani 1 1 d . . . . .
H32 H 0.979448 0.521422 0.370072 0.020 Uiso 1 1 calc R U . . .
C33 C 1.00777(13) 0.56318(13) 0.25565(10) 0.0174(3) Uani 1 1 d . . . . .
C34 C 0.97524(13) 0.66390(13) 0.20067(10) 0.0157(3) Uani 1 1 d . . . . .
C35 C 0.91087(13) 0.72740(13) 0.23907(9) 0.0150(3) Uani 1 1 d . . . . .
H35 H 0.878302 0.796667 0.216615 0.018 Uiso 1 1 calc R U . . .
C36 C 0.91862(13) 0.72629(13) 0.38166(10) 0.0166(3) Uani 1 1 d . . . . .
C37 C 1.03110(15) 0.74402(16) 0.37044(11) 0.0245(4) Uani 1 1 d . . . . .
H37A H 1.046500 0.773712 0.410178 0.037 Uiso 1 1 calc R U . . .
H37B H 1.030717 0.789293 0.319628 0.037 Uiso 1 1 calc R U . . .
H37C H 1.087613 0.680330 0.374382 0.037 Uiso 1 1 calc R U . . .
C38 C 0.92180(15) 0.65957(14) 0.46331(10) 0.0218(4) Uani 1 1 d . . . . .
H38A H 0.933229 0.694339 0.500679 0.033 Uiso 1 1 calc R U . . .
H38B H 0.981773 0.597469 0.469782 0.033 Uiso 1 1 calc R U . . .
H38C H 0.852419 0.644285 0.471625 0.033 Uiso 1 1 calc R U . . .
C39 C 0.83262(15) 0.82680(14) 0.37504(11) 0.0214(4) Uani 1 1 d . . . . .
H39A H 0.848372 0.855669 0.415204 0.032 Uiso 1 1 calc R U . . .
H39B H 0.760173 0.817355 0.381197 0.032 Uiso 1 1 calc R U . . .
H39C H 0.834135 0.871867 0.324460 0.032 Uiso 1 1 calc R U . . .
C40 C 1.07597(15) 0.45949(14) 0.24824(11) 0.0242(4) Uani 1 1 d . . . . .
C41 C 1.0471(2) 0.37868(15) 0.31147(14) 0.0410(6) Uani 1 1 d . . . . .
H41A H 1.084901 0.312868 0.304028 0.061 Uiso 1 1 calc R U . . .
H41B H 0.967993 0.389850 0.308757 0.061 Uiso 1 1 calc R U . . .
H41C H 1.069920 0.381869 0.361900 0.061 Uiso 1 1 calc R U . . .
C42 C 1.19858(16) 0.44640(17) 0.26063(13) 0.0359(5) Uani 1 1 d . . . . .
H42A H 1.241475 0.378785 0.259625 0.054 Uiso 1 1 calc R U . . .
H42B H 1.211867 0.457147 0.310478 0.054 Uiso 1 1 calc R U . . .
H42C H 1.220228 0.494963 0.219646 0.054 Uiso 1 1 calc R U . . .
C43 C 1.05445(16) 0.43738(15) 0.17235(12) 0.0275(4) Uani 1 1 d . . . . .
H43A H 1.094711 0.367998 0.174526 0.041 Uiso 1 1 calc R U . . .
H43B H 1.078819 0.481957 0.129770 0.041 Uiso 1 1 calc R U . . .
H43C H 0.976080 0.448093 0.164318 0.041 Uiso 1 1 calc R U . . .
C44 C 1.00291(14) 0.70056(13) 0.11693(10) 0.0191(3) Uani 1 1 d . . . . .
C45 C 1.12453(15) 0.65878(16) 0.10365(12) 0.0270(4) Uani 1 1 d . . . . .
H45A H 1.139782 0.692842 0.052072 0.041 Uiso 1 1 calc R U . . .
H45B H 1.142499 0.587183 0.108369 0.041 Uiso 1 1 calc R U . . .
H45C H 1.168914 0.669641 0.142030 0.041 Uiso 1 1 calc R U . . .
C46 C 0.93245(15) 0.67744(14) 0.06028(10) 0.0228(4) Uani 1 1 d . . . . .
H46A H 0.955977 0.697277 0.008045 0.034 Uiso 1 1 calc R U . . .
H46B H 0.855525 0.714555 0.062326 0.034 Uiso 1 1 calc R U . . .
H46C H 0.941117 0.605827 0.074512 0.034 Uiso 1 1 calc R U . . .
C47 C 0.97893(16) 0.81469(14) 0.09488(11) 0.0251(4) Uani 1 1 d . . . . .
H47A H 0.999137 0.837277 0.042067 0.038 Uiso 1 1 calc R U . . .
H47B H 1.021525 0.832904 0.129914 0.038 Uiso 1 1 calc R U . . .
H47C H 0.900891 0.846456 0.098656 0.038 Uiso 1 1 calc R U . . .
C48 C 0.3001(2) 0.53860(17) -0.03103(14) 0.0408(5) Uani 1 1 d . . . . .
H48A H 0.306549 0.597233 -0.016786 0.061 Uiso 1 1 calc R U . . .
H48B H 0.223610 0.549011 -0.045551 0.061 Uiso 1 1 calc R U . . .
H48C H 0.345080 0.528425 -0.074555 0.061 Uiso 1 1 calc R U . . .
C49 C 0.33864(16) 0.44819(16) 0.03625(12) 0.0293(4) Uani 1 1 d . . . . .
C50 C 0.30504(17) 0.36495(16) 0.04064(13) 0.0332(5) Uani 1 1 d . . . . .
H50 H 0.256696 0.365908 0.001264 0.040 Uiso 1 1 calc R U . . .
C51 C 0.3407(2) 0.28069(18) 0.10131(14) 0.0420(6) Uani 1 1 d . . . . .
H51 H 0.316859 0.224344 0.103365 0.050 Uiso 1 1 calc R U . . .
C52 C 0.4109(2) 0.2782(2) 0.15894(14) 0.0509(7) Uani 1 1 d . . . . .
H52 H 0.435958 0.220175 0.200525 0.061 Uiso 1 1 calc R U . . .
C53 C 0.4443(2) 0.3604(2) 0.15576(14) 0.0521(7) Uani 1 1 d . . . . .
H53 H 0.492129 0.359209 0.195555 0.063 Uiso 1 1 calc R U . . .
C54 C 0.40858(19) 0.4452(2) 0.09463(14) 0.0405(6) Uani 1 1 d . . . . .
H54 H 0.432329 0.501472 0.092896 0.049 Uiso 1 1 calc R U . . .
C55 C 0.2405(3) 0.7262(2) 0.76636(18) 0.0698(9) Uani 1 1 d . U . . .
H55A H 0.270075 0.759764 0.720209 0.105 Uiso 1 1 calc R U . . .
H55B H 0.206870 0.679640 0.753694 0.105 Uiso 1 1 calc R U . . .
H55C H 0.299720 0.689537 0.805936 0.105 Uiso 1 1 calc R U . . .
C56 C 0.1562(2) 0.80236(17) 0.79583(13) 0.0438(6) Uani 1 1 d . U . . .
C57 C 0.0689(3) 0.7805(2) 0.83753(15) 0.0562(8) Uani 1 1 d . U . . .
H57 H 0.061214 0.715743 0.846587 0.067 Uiso 1 1 calc R U . . .
C58 C -0.0064(2) 0.8518(2) 0.86579(15) 0.0571(8) Uani 1 1 d . U . . .
H58 H -0.065039 0.835306 0.893562 0.068 Uiso 1 1 calc R U . . .
C59 C 0.0031(2) 0.9456(2) 0.85395(13) 0.0455(6) Uani 1 1 d . U . . .
H59 H -0.047518 0.994085 0.874100 0.055 Uiso 1 1 calc R U . . .
C60 C 0.08760(19) 0.96822(18) 0.81224(12) 0.0356(5) Uani 1 1 d . U . . .
H60 H 0.094334 1.033366 0.802997 0.043 Uiso 1 1 calc R U . . .
C61 C 0.16204(19) 0.89873(17) 0.78384(12) 0.0348(5) Uani 1 1 d . U . . .
H61 H 0.219199 0.916870 0.755175 0.042 Uiso 1 1 calc R U . . .

loop_
_atom_site_aniso_label
_atom_site_aniso_U_11
_atom_site_aniso_U_22
_atom_site_aniso_U_33
_atom_site_aniso_U_23
_atom_site_aniso_U_13
_atom_site_aniso_U_12
I1 0.02716(6) 0.01504(6) 0.02267(6) -0.00044(4) 0.00805(5) -0.00669(5)
I2 0.01623(5) 0.02069(6) 0.02163(6) -0.01124(5) 0.00368(4) -0.00592(4)
Si1 0.0139(2) 0.0135(2) 0.0161(2) -0.00473(18) 0.00287(17) -0.00423(17)
Si2 0.0119(2) 0.0124(2) 0.0118(2) -0.00333(17) 0.00125(16) -0.00426(16)
Al1 0.0129(2) 0.0128(2) 0.0149(2) -0.00356(19) 0.00216(18) -0.00380(18)
N1 0.0143(6) 0.0155(7) 0.0136(7) -0.0040(5) 0.0026(5) -0.0043(5)
N2 0.0132(6) 0.0134(7) 0.0172(7) -0.0032(5) 0.0015(5) -0.0006(5)
C1 0.0156(7) 0.0127(8) 0.0169(8) -0.0080(6) 0.0035(6) -0.0050(6)
C2 0.0152(8) 0.0160(8) 0.0150(8) -0.0042(6) 0.0032(6) -0.0042(6)
C3 0.0196(8) 0.0178(8) 0.0192(9) -0.0069(7) 0.0045(7) -0.0047(7)
C4 0.0215(9) 0.0230(9) 0.0232(9) -0.0059(7) 0.0061(7) -0.0095(7)
C5 0.0184(8) 0.0288(10) 0.0240(9) -0.0068(8) 0.0081(7) -0.0064(7)
C6 0.0216(9) 0.0226(9) 0.0229(9) -0.0115(8) 0.0077(7) -0.0029(7)
C7 0.0200(8) 0.0186(9) 0.0212(9) -0.0077(7) 0.0045(7) -0.0069(7)
C8 0.0167(8) 0.0210(9) 0.0143(8) -0.0037(7) -0.0003(6) -0.0032(7)
C9 0.0281(10) 0.0217(10) 0.0280(10) 0.0019(8) -0.0035(8) -0.0064(8)
C10 0.0176(8) 0.0275(10) 0.0199(9) -0.0057(8) -0.0017(7) -0.0017(7)
C11 0.0240(9) 0.0367(11) 0.0176(9) -0.0111(8) -0.0002(7) -0.0034(8)
C12 0.0134(7) 0.0163(8) 0.0191(8) -0.0032(7) 0.0009(6) -0.0003(6)
C13 0.0200(9) 0.0289(10) 0.0197(9) -0.0012(8) 0.0017(7) 0.0005(8)
C14 0.0254(9) 0.0165(9) 0.0340(11) -0.0086(8) 0.0026(8) -0.0015(7)
C15 0.0164(8) 0.0270(10) 0.0261(10) -0.0068(8) -0.0002(7) -0.0040(7)
N3 0.0127(6) 0.0138(7) 0.0140(7) -0.0037(5) 0.0014(5) -0.0052(5)
N4 0.0136(6) 0.0150(7) 0.0121(6) -0.0019(5) 0.0001(5) -0.0049(5)
C16 0.0115(7) 0.0150(8) 0.0156(8) -0.0063(6) 0.0017(6) -0.0017(6)
C17 0.0157(8) 0.0200(8) 0.0143(8) -0.0036(7) 0.0008(6) -0.0084(7)
C18 0.0188(8) 0.0252(9) 0.0201(9) -0.0068(7) -0.0012(7) -0.0057(7)
C19 0.0202(9) 0.0288(10) 0.0221(9) -0.0008(8) -0.0062(7) -0.0084(8)
C20 0.0286(10) 0.0313(10) 0.0157(9) -0.0022(8) -0.0036(7) -0.0170(8)
C21 0.0309(10) 0.0301(10) 0.0162(9) -0.0093(8) 0.0049(7) -0.0151(8)
C22 0.0187(8) 0.0213(9) 0.0185(9) -0.0050(7) 0.0005(7) -0.0067(7)
C23 0.0148(7) 0.0171(8) 0.0180(8) -0.0059(7) 0.0041(6) -0.0094(6)
C24 0.0147(9) 0.0258(10) 0.0578(14) -0.0043(10) 0.0036(9) -0.0100(8)
C25 0.0320(10) 0.0199(9) 0.0307(10) -0.0109(8) 0.0135(8) -0.0138(8)
C26 0.0420(12) 0.0417(12) 0.0202(10) -0.0079(9) 0.0084(8) -0.0306(10)
C27 0.0161(8) 0.0142(8) 0.0143(8) -0.0001(6) 0.0013(6) -0.0061(6)
C28 0.0205(8) 0.0180(9) 0.0164(8) 0.0011(7) 0.0020(7) -0.0027(7)
C29 0.0166(8) 0.0215(9) 0.0178(8) -0.0022(7) 0.0046(6) -0.0058(7)
C30 0.0270(9) 0.0216(9) 0.0183(9) -0.0012(7) -0.0001(7) -0.0142(8)
C31 0.0131(7) 0.0159(8) 0.0128(8) -0.0035(6) 0.0009(6) -0.0034(6)
C32 0.0137(7) 0.0161(8) 0.0186(8) -0.0021(7) 0.0009(6) -0.0025(6)
C33 0.0114(7) 0.0179(8) 0.0214(9) -0.0045(7) 0.0022(6) -0.0027(6)
C34 0.0126(7) 0.0185(8) 0.0170(8) -0.0043(7) 0.0026(6) -0.0065(6)
C35 0.0124(7) 0.0160(8) 0.0161(8) -0.0021(6) 0.0002(6) -0.0055(6)
C36 0.0150(8) 0.0215(9) 0.0151(8) -0.0061(7) 0.0020(6) -0.0072(7)
C37 0.0194(9) 0.0375(11) 0.0221(9) -0.0105(8) 0.0019(7) -0.0145(8)
C38 0.0223(9) 0.0280(10) 0.0155(8) -0.0054(7) 0.0010(7) -0.0083(8)
C39 0.0230(9) 0.0226(9) 0.0211(9) -0.0096(7) 0.0013(7) -0.0072(7)
C40 0.0224(9) 0.0183(9) 0.0275(10) -0.0061(8) 0.0074(7) 0.0000(7)
C41 0.0552(15) 0.0159(10) 0.0399(13) -0.0034(9) 0.0199(11) 0.0020(9)
C42 0.0214(10) 0.0379(12) 0.0384(12) -0.0130(10) -0.0008(9) 0.0086(9)
C43 0.0280(10) 0.0217(10) 0.0347(11) -0.0144(8) 0.0103(8) -0.0048(8)
C44 0.0203(8) 0.0223(9) 0.0176(8) -0.0068(7) 0.0073(7) -0.0102(7)
C45 0.0220(9) 0.0334(11) 0.0294(10) -0.0100(9) 0.0124(8) -0.0133(8)
C46 0.0267(9) 0.0259(10) 0.0173(9) -0.0061(7) 0.0039(7) -0.0100(8)
C47 0.0308(10) 0.0269(10) 0.0208(9) -0.0055(8) 0.0097(8) -0.0145(8)
C48 0.0528(14) 0.0339(12) 0.0389(13) -0.0168(10) 0.0104(11) -0.0123(11)
C49 0.0278(10) 0.0338(11) 0.0308(11) -0.0197(9) 0.0088(8) -0.0072(9)
C50 0.0293(10) 0.0340(12) 0.0372(12) -0.0159(10) 0.0069(9) -0.0056(9)
C51 0.0442(13) 0.0341(13) 0.0442(14) -0.0134(11) 0.0155(11) -0.0051(10)
C52 0.0533(16) 0.0513(16) 0.0300(13) -0.0113(12) 0.0087(11) 0.0108(13)
C53 0.0382(13) 0.084(2) 0.0316(13) -0.0343(14) 0.0003(10) 0.0024(13)
C54 0.0369(12) 0.0567(16) 0.0396(13) -0.0323(12) 0.0095(10) -0.0151(11)
C55 0.097(2) 0.0357(15) 0.066(2) -0.0103(14) -0.0357(17) -0.0033(15)
C56 0.0643(16) 0.0304(12) 0.0339(12) 0.0027(9) -0.0270(11) -0.0177(11)
C57 0.0806(19) 0.0391(14) 0.0474(15) 0.0193(11) -0.0330(14) -0.0394(14)
C58 0.0557(16) 0.0719(19) 0.0387(14) 0.0196(13) -0.0152(12) -0.0401(15)
C59 0.0481(14) 0.0596(16) 0.0267(12) 0.0019(11) -0.0038(10) -0.0242(12)
C60 0.0444(12) 0.0399(12) 0.0282(11) -0.0072(9) -0.0039(9) -0.0222(10)
C61 0.0463(13) 0.0355(12) 0.0264(11) -0.0030(9) -0.0083(9) -0.0215(10)

loop_
_atom_type_symbol
_atom_type_description
_atom_type_scat_dispersion_real
_atom_type_scat_dispersion_imag
_atom_type_scat_source
C C 0.0033 0.0016 'International Tables Vol C Tables 4.2.6.8 and 6.1.1.4'
H H 0.0000 0.0000 'International Tables Vol C Tables 4.2.6.8 and 6.1.1.4'
N N 0.0061 0.0033 'International Tables Vol C Tables 4.2.6.8 and 6.1.1.4'
Al Al 0.0645 0.0514 'International Tables Vol C Tables 4.2.6.8 and 6.1.1.4'
Si Si 0.0817 0.0704 'International Tables Vol C Tables 4.2.6.8 and 6.1.1.4'
I I -0.4742 1.8119 'International Tables Vol C Tables 4.2.6.8 and 6.1.1.4'

loop_
_geom_angle_atom_site_label_1
_geom_angle_atom_site_label_2
_geom_angle_atom_site_label_3
_geom_angle
_geom_angle_site_symmetry_1
_geom_angle_site_symmetry_3
_geom_angle_publ_flag
N1 Si1 N2 69.73(7) . . ?
N1 Si1 C1 35.02(6) . . ?
N2 Si1 C1 35.19(6) . . ?
N1 Si1 Si2 104.43(5) . . ?
N2 Si1 Si2 105.07(5) . . ?
C1 Si1 Si2 112.45(5) . . ?
N3 Si2 N4 70.77(7) . . ?
N3 Si2 C16 35.41(6) . . ?
N4 Si2 C16 35.45(6) . . ?
N3 Si2 Si1 118.37(5) . . ?
N4 Si2 Si1 106.53(5) . . ?
C16 Si2 Si1 119.56(5) . . ?
N3 Si2 Al1 109.26(5) . . ?
N4 Si2 Al1 109.03(6) . . ?
C16 Si2 Al1 111.90(5) . . ?
Si1 Si2 Al1 127.44(3) . . ?
C31 Al1 Si2 123.74(5) . . ?
C31 Al1 I2 111.97(5) . . ?
Si2 Al1 I2 101.05(3) . . ?
C31 Al1 I1 111.96(6) . . ?
Si2 Al1 I1 102.49(3) . . ?
I2 Al1 I1 103.28(2) . . ?
C1 N1 C8 129.75(14) . . ?
C1 N1 Si1 91.96(11) . . ?
C8 N1 Si1 135.38(11) . . ?
C1 N2 C12 130.27(14) . . ?
C1 N2 Si1 91.73(11) . . ?
C12 N2 Si1 133.06(12) . . ?
N1 C1 N2 105.20(14) . . ?
N1 C1 C2 128.47(15) . . ?
N2 C1 C2 126.33(15) . . ?
N1 C1 Si1 53.02(8) . . ?
N2 C1 Si1 53.07(8) . . ?
C2 C1 Si1 171.17(12) . . ?
C3 C2 C7 119.67(16) . . ?
C3 C2 C1 119.34(15) . . ?
C7 C2 C1 120.93(15) . . ?
C4 C3 C2 120.21(16) . . ?
C3 C4 C5 119.93(17) . . ?
C6 C5 C4 120.17(17) . . ?
C5 C6 C7 120.10(17) . . ?
C6 C7 C2 119.88(17) . . ?
N1 C8 C9 110.65(14) . . ?
N1 C8 C10 105.23(14) . . ?
C9 C8 C10 109.78(15) . . ?
N1 C8 C11 111.12(14) . . ?
C9 C8 C11 110.67(16) . . ?
C10 C8 C11 109.23(15) . . ?
N2 C12 C13 104.67(13) . . ?
N2 C12 C15 112.52(14) . . ?
C13 C12 C15 109.68(15) . . ?
N2 C12 C14 110.56(14) . . ?
C13 C12 C14 108.76(16) . . ?
C15 C12 C14 110.46(15) . . ?
C16 N3 C23 130.98(14) . . ?
C16 N3 Si2 91.95(10) . . ?
C23 N3 Si2 137.05(11) . . ?
C16 N4 C27 130.20(14) . . ?
C16 N4 Si2 91.50(10) . . ?
C27 N4 Si2 137.00(11) . . ?
N3 C16 N4 105.55(14) . . ?
N3 C16 C17 126.91(15) . . ?
N4 C16 C17 127.52(15) . . ?
N3 C16 Si2 52.65(8) . . ?
N4 C16 Si2 53.06(8) . . ?
C17 C16 Si2 175.45(12) . . ?
C22 C17 C18 119.36(16) . . ?
C22 C17 C16 119.46(15) . . ?
C18 C17 C16 121.17(15) . . ?
C19 C18 C17 120.18(17) . . ?
C20 C19 C18 120.06(17) . . ?
C21 C20 C19 120.15(17) . . ?
C20 C21 C22 120.03(18) . . ?
C17 C22 C21 120.19(17) . . ?
N3 C23 C26 105.50(13) . . ?
N3 C23 C25 111.14(14) . . ?
C26 C23 C25 109.99(16) . . ?
N3 C23 C24 110.68(14) . . ?
C26 C23 C24 109.36(16) . . ?
C25 C23 C24 110.06(16) . . ?
N4 C27 C30 105.73(13) . . ?
N4 C27 C29 110.47(14) . . ?
C30 C27 C29 109.66(14) . . ?
N4 C27 C28 111.52(13) . . ?
C30 C27 C28 108.76(14) . . ?
C29 C27 C28 110.58(14) . . ?
C32 C31 C35 101.33(14) . . ?
C32 C31 C36 117.66(14) . . ?
C35 C31 C36 116.24(14) . . ?
C32 C31 Al1 95.40(11) . . ?
C35 C31 Al1 104.41(11) . . ?
C36 C31 Al1 118.51(11) . . ?
C33 C32 C31 112.36(15) . . ?
C32 C33 C34 106.98(15) . . ?
C32 C33 C40 120.11(16) . . ?
C34 C33 C40 132.90(16) . . ?
C35 C34 C33 106.51(15) . . ?
C35 C34 C44 121.93(15) . . ?
C33 C34 C44 131.56(15) . . ?
C34 C35 C31 112.63(15) . . ?
C39 C36 C38 108.83(15) . . ?
C39 C36 C37 108.12(15) . . ?
C38 C36 C37 107.30(14) . . ?
C39 C36 C31 111.73(14) . . ?
C38 C36 C31 112.32(14) . . ?
C37 C36 C31 108.35(14) . . ?
C43 C40 C41 105.24(17) . . ?
C43 C40 C33 114.67(16) . . ?
C41 C40 C33 109.18(15) . . ?
C43 C40 C42 110.26(16) . . ?
C41 C40 C42 107.61(18) . . ?
C33 C40 C42 109.58(16) . . ?
C45 C44 C34 112.99(15) . . ?
C45 C44 C47 105.26(15) . . ?
C34 C44 C47 109.90(14) . . ?
C45 C44 C46 109.89(15) . . ?
C34 C44 C46 111.75(14) . . ?
C47 C44 C46 106.66(15) . . ?
C54 C49 C50 118.3(2) . . ?
C54 C49 C48 121.5(2) . . ?
C50 C49 C48 120.2(2) . . ?
C51 C50 C49 121.1(2) . . ?
C52 C51 C50 120.1(2) . . ?
C53 C52 C51 119.5(2) . . ?
C52 C53 C54 120.4(2) . . ?
C49 C54 C53 120.5(2) . . ?
C61 C56 C57 116.5(3) . . ?
C61 C56 C55 121.0(3) . . ?
C57 C56 C55 122.5(2) . . ?
C58 C57 C56 121.3(2) . . ?
C59 C58 C57 120.6(3) . . ?
C58 C59 C60 118.6(3) . . ?
C61 C60 C59 121.3(2) . . ?
C60 C61 C56 121.7(2) . . ?

loop_
_geom_bond_atom_site_label_1
_geom_bond_atom_site_label_2
_geom_bond_distance
_geom_bond_site_symmetry_2
_geom_bond_publ_flag
I1 Al1 2.6040(8) . ?
I2 Al1 2.5740(7) . ?
Si1 N1 1.8659(15) . ?
Si1 N2 1.8669(15) . ?
Si1 C1 2.3343(18) . ?
Si1 Si2 2.4399(8) . ?
Si2 N3 1.8396(14) . ?
Si2 N4 1.8492(15) . ?
Si2 C16 2.3130(18) . ?
Si2 Al1 2.5505(9) . ?
Al1 C31 2.0725(17) . ?
N1 C1 1.340(2) . ?
N1 C8 1.481(2) . ?
N2 C1 1.346(2) . ?
N2 C12 1.479(2) . ?
C1 C2 1.488(2) . ?
C2 C3 1.391(2) . ?
C2 C7 1.395(2) . ?
C3 C4 1.387(2) . ?
C4 C5 1.388(3) . ?
C5 C6 1.386(3) . ?
C6 C7 1.389(2) . ?
C8 C9 1.524(3) . ?
C8 C10 1.527(2) . ?
C8 C11 1.534(2) . ?
C12 C13 1.525(2) . ?
C12 C15 1.526(2) . ?
C12 C14 1.527(2) . ?
N3 C16 1.341(2) . ?
N3 C23 1.488(2) . ?
N4 C16 1.342(2) . ?
N4 C27 1.484(2) . ?
C16 C17 1.496(2) . ?
C17 C22 1.387(2) . ?
C17 C18 1.397(2) . ?
C18 C19 1.391(2) . ?
C19 C20 1.385(3) . ?
C20 C21 1.381(3) . ?
C21 C22 1.398(2) . ?
C23 C26 1.521(2) . ?
C23 C25 1.521(2) . ?
C23 C24 1.524(2) . ?
C27 C30 1.527(2) . ?
C27 C29 1.528(2) . ?
C27 C28 1.530(2) . ?
C31 C32 1.471(2) . ?
C31 C35 1.471(2) . ?
C31 C36 1.560(2) . ?
C32 C33 1.366(2) . ?
C33 C34 1.487(2) . ?
C33 C40 1.543(2) . ?
C34 C35 1.368(2) . ?
C34 C44 1.538(2) . ?
C36 C39 1.527(2) . ?
C36 C38 1.534(2) . ?
C36 C37 1.541(2) . ?
C40 C43 1.536(3) . ?
C40 C41 1.539(3) . ?
C40 C42 1.544(3) . ?
C44 C45 1.536(2) . ?
C44 C47 1.542(3) . ?
C44 C46 1.544(2) . ?
C48 C49 1.505(3) . ?
C49 C54 1.385(3) . ?
C49 C50 1.387(3) . ?
C50 C51 1.381(3) . ?
C51 C52 1.380(4) . ?
C52 C53 1.375(4) . ?
C53 C54 1.391(4) . ?
C55 C56 1.500(4) . ?
C56 C61 1.389(3) . ?
C56 C57 1.404(4) . ?
C57 C58 1.388(4) . ?
C58 C59 1.370(4) . ?
C59 C60 1.377(3) . ?
C60 C61 1.368(3) . ?

loop_
_geom_torsion_atom_site_label_1
_geom_torsion_atom_site_label_2
_geom_torsion_atom_site_label_3
_geom_torsion_atom_site_label_4
_geom_torsion
_geom_torsion_site_symmetry_1
_geom_torsion_site_symmetry_2
_geom_torsion_site_symmetry_3
_geom_torsion_site_symmetry_4
_geom_torsion_publ_flag
N2 Si1 N1 C1 -7.63(9) . . . . ?
Si2 Si1 N1 C1 -108.66(9) . . . . ?
N2 Si1 N1 C8 -168.67(17) . . . . ?
C1 Si1 N1 C8 -161.0(2) . . . . ?
Si2 Si1 N1 C8 90.31(16) . . . . ?
N1 Si1 N2 C1 7.60(9) . . . . ?
Si2 Si1 N2 C1 107.71(9) . . . . ?
N1 Si1 N2 C12 163.59(17) . . . . ?
C1 Si1 N2 C12 156.0(2) . . . . ?
Si2 Si1 N2 C12 -96.30(15) . . . . ?
C8 N1 C1 N2 173.04(15) . . . . ?
Si1 N1 C1 N2 10.32(13) . . . . ?
C8 N1 C1 C2 -6.3(3) . . . . ?
Si1 N1 C1 C2 -168.99(15) . . . . ?
C8 N1 C1 Si1 162.7(2) . . . . ?
C12 N2 C1 N1 -167.38(16) . . . . ?
Si1 N2 C1 N1 -10.31(13) . . . . ?
C12 N2 C1 C2 12.0(3) . . . . ?
Si1 N2 C1 C2 169.02(15) . . . . ?
C12 N2 C1 Si1 -157.1(2) . . . . ?
N1 C1 C2 C3 -83.9(2) . . . . ?
N2 C1 C2 C3 96.9(2) . . . . ?
N1 C1 C2 C7 99.0(2) . . . . ?
N2 C1 C2 C7 -80.2(2) . . . . ?
C7 C2 C3 C4 1.2(3) . . . . ?
C1 C2 C3 C4 -175.89(16) . . . . ?
C2 C3 C4 C5 0.7(3) . . . . ?
C3 C4 C5 C6 -1.7(3) . . . . ?
C4 C5 C6 C7 0.7(3) . . . . ?
C5 C6 C7 C2 1.3(3) . . . . ?
C3 C2 C7 C6 -2.2(3) . . . . ?
C1 C2 C7 C6 174.85(16) . . . . ?
C1 N1 C8 C9 71.9(2) . . . . ?
Si1 N1 C8 C9 -133.10(15) . . . . ?
C1 N1 C8 C10 -169.59(16) . . . . ?
Si1 N1 C8 C10 -14.6(2) . . . . ?
C1 N1 C8 C11 -51.5(2) . . . . ?
Si1 N1 C8 C11 103.53(18) . . . . ?
C1 N2 C12 C13 -168.74(17) . . . . ?
Si1 N2 C12 C13 43.5(2) . . . . ?
C1 N2 C12 C15 -49.7(2) . . . . ?
Si1 N2 C12 C15 162.50(13) . . . . ?
C1 N2 C12 C14 74.3(2) . . . . ?
Si1 N2 C12 C14 -73.47(19) . . . . ?
N4 Si2 N3 C16 3.14(9) . . . . ?
Si1 Si2 N3 C16 102.00(10) . . . . ?
Al1 Si2 N3 C16 -100.98(9) . . . . ?
N4 Si2 N3 C23 -175.24(17) . . . . ?
C16 Si2 N3 C23 -178.4(2) . . . . ?
Si1 Si2 N3 C23 -76.38(16) . . . . ?
Al1 Si2 N3 C23 80.64(16) . . . . ?
N3 Si2 N4 C16 -3.14(9) . . . . ?
Si1 Si2 N4 C16 -118.07(9) . . . . ?
Al1 Si2 N4 C16 101.29(9) . . . . ?
N3 Si2 N4 C27 -170.19(17) . . . . ?
C16 Si2 N4 C27 -167.1(2) . . . . ?
Si1 Si2 N4 C27 74.88(16) . . . . ?
Al1 Si2 N4 C27 -65.76(17) . . . . ?
C23 N3 C16 N4 174.29(15) . . . . ?
Si2 N3 C16 N4 -4.24(12) . . . . ?
C23 N3 C16 C17 -7.2(3) . . . . ?
Si2 N3 C16 C17 174.31(15) . . . . ?
C23 N3 C16 Si2 178.53(19) . . . . ?
C27 N4 C16 N3 172.68(15) . . . . ?
Si2 N4 C16 N3 4.22(12) . . . . ?
C27 N4 C16 C17 -5.9(3) . . . . ?
Si2 N4 C16 C17 -174.33(15) . . . . ?
C27 N4 C16 Si2 168.46(19) . . . . ?
N3 C16 C17 C22 -83.7(2) . . . . ?
N4 C16 C17 C22 94.6(2) . . . . ?
N3 C16 C17 C18 95.4(2) . . . . ?
N4 C16 C17 C18 -86.3(2) . . . . ?
C22 C17 C18 C19 1.2(3) . . . . ?
C16 C17 C18 C19 -177.92(16) . . . . ?
C17 C18 C19 C20 -0.6(3) . . . . ?
C18 C19 C20 C21 -0.7(3) . . . . ?
C19 C20 C21 C22 1.5(3) . . . . ?
C18 C17 C22 C21 -0.4(3) . . . . ?
C16 C17 C22 C21 178.71(16) . . . . ?
C20 C21 C22 C17 -0.9(3) . . . . ?
C16 N3 C23 C26 -167.07(17) . . . . ?
Si2 N3 C23 C26 10.8(2) . . . . ?
C16 N3 C23 C25 73.7(2) . . . . ?
Si2 N3 C23 C25 -108.41(17) . . . . ?
C16 N3 C23 C24 -48.9(2) . . . . ?
Si2 N3 C23 C24 128.97(17) . . . . ?
C16 N4 C27 C30 175.55(16) . . . . ?
Si2 N4 C27 C30 -21.5(2) . . . . ?
C16 N4 C27 C29 -65.9(2) . . . . ?
Si2 N4 C27 C29 97.06(18) . . . . ?
C16 N4 C27 C28 57.5(2) . . . . ?
Si2 N4 C27 C28 -139.54(14) . . . . ?
C35 C31 C32 C33 -3.97(18) . . . . ?
C36 C31 C32 C33 -131.86(16) . . . . ?
Al1 C31 C32 C33 101.93(14) . . . . ?
C31 C32 C33 C34 4.62(19) . . . . ?
C31 C32 C33 C40 -176.31(15) . . . . ?
C32 C33 C34 C35 -3.32(18) . . . . ?
C40 C33 C34 C35 177.79(18) . . . . ?
C32 C33 C34 C44 175.95(17) . . . . ?
C40 C33 C34 C44 -2.9(3) . . . . ?
C33 C34 C35 C31 0.84(19) . . . . ?
C44 C34 C35 C31 -178.52(14) . . . . ?
C32 C31 C35 C34 1.73(18) . . . . ?
C36 C31 C35 C34 130.54(15) . . . . ?
Al1 C31 C35 C34 -96.92(14) . . . . ?
C32 C31 C36 C39 -172.63(15) . . . . ?
C35 C31 C36 C39 66.99(19) . . . . ?
Al1 C31 C36 C39 -58.71(17) . . . . ?
C32 C31 C36 C38 -50.0(2) . . . . ?
C35 C31 C36 C38 -170.37(14) . . . . ?
Al1 C31 C36 C38 63.93(17) . . . . ?
C32 C31 C36 C37 68.37(19) . . . . ?
C35 C31 C36 C37 -52.01(19) . . . . ?
Al1 C31 C36 C37 -177.71(12) . . . . ?
C32 C33 C40 C43 140.48(17) . . . . ?
C34 C33 C40 C43 -40.7(3) . . . . ?
C32 C33 C40 C41 22.7(2) . . . . ?
C34 C33 C40 C41 -158.52(19) . . . . ?
C32 C33 C40 C42 -94.9(2) . . . . ?
C34 C33 C40 C42 83.9(2) . . . . ?
C35 C34 C44 C45 134.14(17) . . . . ?
C33 C34 C44 C45 -45.0(2) . . . . ?
C35 C34 C44 C47 16.9(2) . . . . ?
C33 C34 C44 C47 -162.27(17) . . . . ?
C35 C34 C44 C46 -101.31(19) . . . . ?
C33 C34 C44 C46 79.5(2) . . . . ?
C54 C49 C50 C51 -0.4(3) . . . . ?
C48 C49 C50 C51 179.0(2) . . . . ?
C49 C50 C51 C52 0.0(3) . . . . ?
C50 C51 C52 C53 0.5(4) . . . . ?
C51 C52 C53 C54 -0.6(4) . . . . ?
C50 C49 C54 C53 0.3(3) . . . . ?
C48 C49 C54 C53 -179.1(2) . . . . ?
C52 C53 C54 C49 0.2(3) . . . . ?
C61 C56 C57 C58 -0.7(3) . . . . ?
C55 C56 C57 C58 178.3(2) . . . . ?
C56 C57 C58 C59 -0.4(4) . . . . ?
C57 C58 C59 C60 1.2(4) . . . . ?
C58 C59 C60 C61 -1.0(3) . . . . ?
C59 C60 C61 C56 -0.2(3) . . . . ?
C57 C56 C61 C60 1.0(3) . . . . ?
C55 C56 C61 C60 -178.1(2) . . . . ?
